data_8107047
loop_
_publ_author_name
'Xu, Chunying'
'Liu, Lu'
'Su, Tong'
'Li, Shenshen'

_publ_section_title
;
 Crystal structure of bis(\m3-isophthalato-\k 3
 O:O&#x2032;:O&#x2032;&#x2032;)(\m2-1,4-\
 bis((2-propyl-1H-benzo[d]imidazol-1-yl)methyl)benzene-\k2
 N:N&#x2032;)dizinc(II), C22H19N2O4Zn
;
_journal_issue 3
_journal_name_full 'Zeitschrift f\"ur Kristallographie - New Crystal Structures'
_journal_page_first 913
_journal_page_last 915
_journal_paper_doi 10.1515/ncrs-2016-0005
_journal_volume 231
_journal_year 2016
_chemical_formula_sum 'C22 H19 N2 O4 Zn'
_chemical_formula_weight 440.76
_space_group_crystal_system triclinic
_space_group_IT_number 2
_space_group_name_Hall '-P 1'
_space_group_name_H-M_alt 'P -1'
_atom_sites_solution_hydrogens geom
_cell_angle_alpha 80.31(3)
_cell_angle_beta 82.66(3)
_cell_angle_gamma 69.90(3)
_cell_formula_units_Z 2
_cell_length_a 8.7451(17)
_cell_length_b 8.9609(18)
_cell_length_c 12.810(3)
_cell_measurement_temperature 293(2)
_cell_volume 926.6(4)
_computing_structure_refinement 'SHELXL-2014/7 (Sheldrick, 2014)'
_diffrn_ambient_temperature 293(2)
_diffrn_measured_fraction_theta_full 0.995
_diffrn_measured_fraction_theta_max 0.995
_diffrn_radiation_type MoK\a
_diffrn_radiation_wavelength 0.71073
_diffrn_reflns_av_R_equivalents 0.0215
_diffrn_reflns_av_unetI/netI 0.0261
_diffrn_reflns_Laue_measured_fraction_full 0.995
_diffrn_reflns_Laue_measured_fraction_max 0.995
_diffrn_reflns_limit_h_max 11
_diffrn_reflns_limit_h_min -11
_diffrn_reflns_limit_k_max 11
_diffrn_reflns_limit_k_min -11
_diffrn_reflns_limit_l_max 16
_diffrn_reflns_limit_l_min -16
_diffrn_reflns_number 11235
_diffrn_reflns_point_group_measured_fraction_full 0.995
_diffrn_reflns_point_group_measured_fraction_max 0.995
_diffrn_reflns_theta_full 27.499
_diffrn_reflns_theta_max 27.499
_diffrn_reflns_theta_min 2.743
_exptl_absorpt_coefficient_mu 1.359
_exptl_crystal_density_diffrn 1.580
_exptl_crystal_F_000 454
_refine_diff_density_max 0.336
_refine_diff_density_min -0.429
_refine_diff_density_rms 0.058
_refine_ls_extinction_coef .
_refine_ls_extinction_method none
_refine_ls_goodness_of_fit_ref 0.983
_refine_ls_hydrogen_treatment constr
_refine_ls_matrix_type full
_refine_ls_number_parameters 278
_refine_ls_number_reflns 4237
_refine_ls_number_restraints 0
_refine_ls_restrained_S_all 0.983
_refine_ls_R_factor_all 0.0398
_refine_ls_R_factor_gt 0.0358
_refine_ls_shift/su_max 0.000
_refine_ls_shift/su_mean 0.000
_refine_ls_structure_factor_coef Fsqd
_refine_ls_weighting_details 'w=1/[\s^2^(Fo^2^)+(0.0200P)^2^+1.2000P] where P=(Fo^2^+2Fc^2^)/3'
_refine_ls_weighting_scheme calc
_refine_ls_wR_factor_gt 0.0737
_refine_ls_wR_factor_ref 0.0763
_reflns_Friedel_coverage 0.000
_reflns_Friedel_fraction_full .
_reflns_Friedel_fraction_max .
_reflns_number_gt 3879
_reflns_number_total 4237
_reflns_threshold_expression 'I > 2\s(I)'
_cod_data_source_file suppl_ncrs-2016-0005_suppl.cif
_cod_data_source_block 1
_cod_database_code 8107047
_shelx_space_group_comment
;
The symmetry employed for this shelxl refinement is uniquely defined
by the following loop, which should always be used as a source of
symmetry information in preference to the above space-group names.
They are only intended as comments.
;

loop_
_space_group_symop_operation_xyz
'x, y, z'
'-x, -y, -z'

loop_
_atom_site_label
_atom_site_type_symbol
_atom_site_fract_x
_atom_site_fract_y
_atom_site_fract_z
_atom_site_U_iso_or_equiv
_atom_site_adp_type
_atom_site_occupancy
_atom_site_site_symmetry_order
_atom_site_calc_flag
_atom_site_refinement_flags_posn
_atom_site_refinement_flags_adp
_atom_site_refinement_flags_occupancy
_atom_site_disorder_assembly
_atom_site_disorder_group
C1 C -0.0589(5) 0.3870(6) 0.4090(4) 0.0701(13) Uani 0.823(4) 1 d . . P A 1
H1A H -0.0645 0.3470 0.4832 0.105 Uiso 0.823(4) 1 calc R U P A 1
H1B H -0.1245 0.4982 0.3982 0.105 Uiso 0.823(4) 1 calc R U P A 1
H1C H -0.0989 0.3272 0.3701 0.105 Uiso 0.823(4) 1 calc R U P A 1
C1A C -0.112(2) 0.467(3) 0.3526(17) 0.073(6) Uani 0.177(4) 1 d . . P A 2
H1A1 H -0.2137 0.5434 0.3302 0.109 Uiso 0.177(4) 1 calc R U P A 2
H1A2 H -0.1171 0.3602 0.3571 0.109 Uiso 0.177(4) 1 calc R U P A 2
H1A3 H -0.0936 0.4844 0.4210 0.109 Uiso 0.177(4) 1 calc R U P A 2
C2 C 0.1169(4) 0.3692(4) 0.3701(3) 0.0486(8) Uani 0.823(4) 1 d . . P A 1
H2A H 0.1836 0.2571 0.3818 0.058 Uiso 0.823(4) 1 calc R U P A 1
H2B H 0.1580 0.4284 0.4100 0.058 Uiso 0.823(4) 1 calc R U P A 1
C2A C 0.028(2) 0.485(2) 0.2718(13) 0.0486(8) Uani 0.177(4) 1 d . . P A 2
H2A1 H 0.0078 0.4689 0.2025 0.058 Uiso 0.177(4) 1 calc R U P A 2
H2A2 H 0.0314 0.5932 0.2665 0.058 Uiso 0.177(4) 1 calc R U P A 2
C3 C 0.1294(4) 0.4318(4) 0.2526(3) 0.0398(7) Uani 0.823(4) 1 d . . P A 1
H3A H 0.0786 0.3794 0.2139 0.048 Uiso 0.823(4) 1 calc R U P A 1
H3B H 0.0696 0.5459 0.2422 0.048 Uiso 0.823(4) 1 calc R U P A 1
C3A C 0.1879(18) 0.367(2) 0.3039(13) 0.0398(7) Uani 0.177(4) 1 d . . P A 2
H3A1 H 0.1879 0.2579 0.3113 0.048 Uiso 0.177(4) 1 calc R U P A 2
H3A2 H 0.2169 0.3872 0.3696 0.048 Uiso 0.177(4) 1 calc R U P A 2
C4 C 0.3030(3) 0.4038(3) 0.2077(2) 0.0396(6) Uani 1 1 d . . . . .
C5 C 0.5284(3) 0.3271(3) 0.10519(16) 0.0285(4) Uani 1 1 d . . . . .
C6 C 0.6498(3) 0.2618(3) 0.02909(18) 0.0347(5) Uani 1 1 d . . . . .
H6 H 0.6405 0.1878 -0.0106 0.042 Uiso 1 1 calc R U . . .
C7 C 0.7847(3) 0.3109(3) 0.0146(2) 0.0416(6) Uani 1 1 d . . . . .
H7 H 0.8689 0.2684 -0.0353 0.050 Uiso 1 1 calc R U . . .
C8 C 0.7981(3) 0.4236(3) 0.0736(2) 0.0468(6) Uani 1 1 d . . . . .
H8 H 0.8916 0.4530 0.0622 0.056 Uiso 1 1 calc R U . . .
C9 C 0.6772(3) 0.4918(3) 0.1475(2) 0.0403(6) Uani 1 1 d . . . . .
H9 H 0.6857 0.5671 0.1862 0.048 Uiso 1 1 calc R U . . .
C10 C 0.5413(3) 0.4418(3) 0.16112(17) 0.0301(5) Uani 1 1 d . . . . .
C11 C 0.3575(3) 0.6112(3) 0.29553(18) 0.0373(5) Uani 1 1 d . . . . .
H11A H 0.2399 0.6534 0.3091 0.045 Uiso 1 1 calc R U . . .
H11B H 0.3940 0.6988 0.2599 0.045 Uiso 1 1 calc R U . . .
C12 C 0.4344(3) 0.5499(3) 0.40084(17) 0.0315(5) Uani 1 1 d . . . . .
C13 C 0.5196(3) 0.3900(3) 0.43176(18) 0.0357(5) Uani 1 1 d . . . . .
H13 H 0.5334 0.3151 0.3861 0.043 Uiso 1 1 calc R U . . .
C14 C 0.4155(3) 0.6600(3) 0.47019(18) 0.0345(5) Uani 1 1 d . . . . .
H14 H 0.3589 0.7679 0.4506 0.041 Uiso 1 1 calc R U . . .
C15 C 0.6542(3) -0.1039(3) 0.11831(17) 0.0300(5) Uani 1 1 d . . . . .
C16 C 0.7247(3) -0.0812(3) 0.21255(17) 0.0286(4) Uani 1 1 d . . . . .
C17 C 0.6419(3) -0.0813(3) 0.31253(19) 0.0405(6) Uani 1 1 d . . . . .
H17 H 0.5406 -0.0961 0.3221 0.049 Uiso 1 1 calc R U . . .
C18 C 0.7105(3) -0.0592(4) 0.3979(2) 0.0478(7) Uani 1 1 d . . . . .
H18 H 0.6564 -0.0625 0.4652 0.057 Uiso 1 1 calc R U . . .
C19 C 0.8585(3) -0.0325(3) 0.38395(18) 0.0392(5) Uani 1 1 d . . . . .
H19 H 0.9042 -0.0192 0.4420 0.047 Uiso 1 1 calc R U . . .
C20 C 0.9398(3) -0.0253(3) 0.28334(17) 0.0290(4) Uani 1 1 d . . . . .
C21 C 0.8730(2) -0.0524(3) 0.19843(16) 0.0274(4) Uani 1 1 d . . . . .
H21 H 0.9281 -0.0512 0.1314 0.033 Uiso 1 1 calc R U . . .
C22 C 1.0958(3) 0.0155(3) 0.26554(18) 0.0316(5) Uani 1 1 d . . . . .
N1 N 0.3785(2) 0.3027(2) 0.13822(15) 0.0351(4) Uani 1 1 d . . . . .
N2 N 0.3971(2) 0.4885(2) 0.22493(15) 0.0335(4) Uani 1 1 d . . . . .
O1 O 0.50171(19) -0.0754(2) 0.12117(13) 0.0374(4) Uani 1 1 d . . . . .
O2 O 0.75119(19) -0.1525(2) 0.04091(12) 0.0365(4) Uani 1 1 d . . . . .
O3 O 1.1784(2) -0.0014(2) 0.33916(15) 0.0477(4) Uani 1 1 d . . . . .
O4 O 1.1278(2) 0.0672(3) 0.16845(14) 0.0498(5) Uani 1 1 d . . . . .
Zn1 Zn 0.31294(3) 0.12483(3) 0.10603(2) 0.03203(9) Uani 1 1 d . . . . .

loop_
_atom_site_aniso_label
_atom_site_aniso_U_11
_atom_site_aniso_U_22
_atom_site_aniso_U_33
_atom_site_aniso_U_23
_atom_site_aniso_U_13
_atom_site_aniso_U_12
C1 0.053(3) 0.094(4) 0.071(3) -0.028(3) 0.023(2) -0.037(3)
C1A 0.032(9) 0.112(19) 0.063(13) -0.004(12) 0.003(9) -0.016(10)
C2 0.0440(18) 0.062(2) 0.0451(18) -0.0135(16) 0.0062(14) -0.0253(16)
C2A 0.0440(18) 0.062(2) 0.0451(18) -0.0135(16) 0.0062(14) -0.0253(16)
C3 0.0319(17) 0.0488(19) 0.0423(18) -0.0153(14) 0.0001(13) -0.0147(15)
C3A 0.0319(17) 0.0488(19) 0.0423(18) -0.0153(14) 0.0001(13) -0.0147(15)
C4 0.0426(14) 0.0471(14) 0.0388(13) -0.0162(11) 0.0053(11) -0.0251(12)
C5 0.0304(11) 0.0324(11) 0.0260(10) -0.0037(9) -0.0033(8) -0.0143(9)
C6 0.0392(13) 0.0350(12) 0.0312(11) -0.0064(9) -0.0012(10) -0.0133(10)
C7 0.0357(13) 0.0432(14) 0.0408(13) -0.0047(11) 0.0060(10) -0.0103(11)
C8 0.0381(14) 0.0524(16) 0.0559(16) -0.0026(13) -0.0004(12) -0.0258(12)
C9 0.0449(14) 0.0419(13) 0.0440(14) -0.0082(11) -0.0057(11) -0.0251(11)
C10 0.0344(11) 0.0324(11) 0.0275(10) -0.0042(9) -0.0046(9) -0.0152(9)
C11 0.0500(14) 0.0345(12) 0.0333(12) -0.0124(10) 0.0002(10) -0.0190(11)
C12 0.0350(12) 0.0362(12) 0.0299(11) -0.0118(9) 0.0061(9) -0.0199(10)
C13 0.0459(14) 0.0328(12) 0.0340(12) -0.0154(9) 0.0024(10) -0.0169(10)
C14 0.0418(13) 0.0306(11) 0.0347(12) -0.0117(9) 0.0035(10) -0.0154(10)
C15 0.0309(11) 0.0326(11) 0.0320(11) -0.0037(9) -0.0042(9) -0.0172(9)
C16 0.0277(11) 0.0341(11) 0.0276(10) -0.0044(9) -0.0019(8) -0.0148(9)
C17 0.0359(13) 0.0593(16) 0.0357(13) -0.0063(11) 0.0033(10) -0.0297(12)
C18 0.0474(15) 0.078(2) 0.0276(12) -0.0090(12) 0.0063(11) -0.0359(14)
C19 0.0419(13) 0.0570(15) 0.0265(11) -0.0088(11) -0.0035(10) -0.0244(12)
C20 0.0265(10) 0.0338(11) 0.0297(11) -0.0049(9) -0.0032(8) -0.0132(9)
C21 0.0254(10) 0.0330(11) 0.0252(10) -0.0057(8) 0.0014(8) -0.0116(9)
C22 0.0259(11) 0.0353(12) 0.0374(12) -0.0100(9) -0.0028(9) -0.0122(9)
N1 0.0356(10) 0.0414(11) 0.0370(10) -0.0162(9) 0.0025(8) -0.0205(9)
N2 0.0405(11) 0.0364(10) 0.0303(10) -0.0117(8) 0.0008(8) -0.0192(9)
O1 0.0286(8) 0.0429(9) 0.0472(10) -0.0080(8) -0.0072(7) -0.0178(7)
O2 0.0347(9) 0.0489(10) 0.0312(8) -0.0122(7) -0.0027(7) -0.0172(8)
O3 0.0398(10) 0.0631(12) 0.0491(10) -0.0086(9) -0.0165(8) -0.0231(9)
O4 0.0361(9) 0.0867(14) 0.0390(10) -0.0043(9) -0.0007(8) -0.0384(10)
Zn1 0.02863(14) 0.04390(16) 0.03248(14) -0.01364(11) 0.00053(10) -0.02029(12)

loop_
_atom_type_symbol
_atom_type_description
_atom_type_scat_dispersion_real
_atom_type_scat_dispersion_imag
_atom_type_scat_source
C C 0.0033 0.0016 'International Tables Vol C Tables 4.2.6.8 and 6.1.1.4'
H H 0.0000 0.0000 'International Tables Vol C Tables 4.2.6.8 and 6.1.1.4'
N N 0.0061 0.0033 'International Tables Vol C Tables 4.2.6.8 and 6.1.1.4'
O O 0.0106 0.0060 'International Tables Vol C Tables 4.2.6.8 and 6.1.1.4'
Zn Zn 0.2839 1.4301 'International Tables Vol C Tables 4.2.6.8 and 6.1.1.4'

loop_
_geom_angle_atom_site_label_1
_geom_angle_atom_site_label_2
_geom_angle_atom_site_label_3
_geom_angle
_geom_angle_site_symmetry_1
_geom_angle_site_symmetry_3
C2 C1 H1A 109.5 . .
C2 C1 H1B 109.5 . .
H1A C1 H1B 109.5 . .
C2 C1 H1C 109.5 . .
H1A C1 H1C 109.5 . .
H1B C1 H1C 109.5 . .
C2A C1A H1A1 109.5 . .
C2A C1A H1A2 109.5 . .
H1A1 C1A H1A2 109.5 . .
C2A C1A H1A3 109.5 . .
H1A1 C1A H1A3 109.5 . .
H1A2 C1A H1A3 109.5 . .
C1 C2 C3 110.6(3) . .
C1 C2 H2A 109.5 . .
C3 C2 H2A 109.5 . .
C1 C2 H2B 109.5 . .
C3 C2 H2B 109.5 . .
H2A C2 H2B 108.1 . .
C3A C2A C1A 111.1(15) . .
C3A C2A H2A1 109.4 . .
C1A C2A H2A1 109.4 . .
C3A C2A H2A2 109.4 . .
C1A C2A H2A2 109.4 . .
H2A1 C2A H2A2 108.0 . .
C4 C3 C2 112.7(3) . .
C4 C3 H3A 109.0 . .
C2 C3 H3A 109.0 . .
C4 C3 H3B 109.0 . .
C2 C3 H3B 109.0 . .
H3A C3 H3B 107.8 . .
C2A C3A C4 100.6(12) . .
C2A C3A H3A1 111.7 . .
C4 C3A H3A1 111.7 . .
C2A C3A H3A2 111.7 . .
C4 C3A H3A2 111.7 . .
H3A1 C3A H3A2 109.4 . .
N1 C4 N2 111.1(2) . .
N1 C4 C3 124.0(2) . .
N2 C4 C3 124.6(2) . .
N1 C4 C3A 123.8(6) . .
N2 C4 C3A 115.8(6) . .
C6 C5 C10 120.7(2) . .
C6 C5 N1 131.0(2) . .
C10 C5 N1 108.19(19) . .
C7 C6 C5 117.2(2) . .
C7 C6 H6 121.4 . .
C5 C6 H6 121.4 . .
C6 C7 C8 121.4(2) . .
C6 C7 H7 119.3 . .
C8 C7 H7 119.3 . .
C9 C8 C7 121.9(2) . .
C9 C8 H8 119.0 . .
C7 C8 H8 119.0 . .
C8 C9 C10 116.2(2) . .
C8 C9 H9 121.9 . .
C10 C9 H9 121.9 . .
N2 C10 C9 131.5(2) . .
N2 C10 C5 106.04(18) . .
C9 C10 C5 122.5(2) . .
N2 C11 C12 113.6(2) . .
N2 C11 H11A 108.9 . .
C12 C11 H11A 108.9 . .
N2 C11 H11B 108.9 . .
C12 C11 H11B 108.9 . .
H11A C11 H11B 107.7 . .
C13 C12 C14 118.6(2) . .
C13 C12 C11 123.2(2) . .
C14 C12 C11 118.1(2) . .
C12 C13 C14 120.9(2) . 2_666
C12 C13 H13 119.6 . .
C14 C13 H13 119.6 2_666 .
C13 C14 C12 120.5(2) 2_666 .
C13 C14 H14 119.7 2_666 .
C12 C14 H14 119.7 . .
O2 C15 O1 123.6(2) . .
O2 C15 C16 117.51(19) . .
O1 C15 C16 118.9(2) . .
C17 C16 C21 119.5(2) . .
C17 C16 C15 121.39(19) . .
C21 C16 C15 119.06(19) . .
C18 C17 C16 119.8(2) . .
C18 C17 H17 120.1 . .
C16 C17 H17 120.1 . .
C19 C18 C17 120.6(2) . .
C19 C18 H18 119.7 . .
C17 C18 H18 119.7 . .
C18 C19 C20 120.3(2) . .
C18 C19 H19 119.9 . .
C20 C19 H19 119.9 . .
C21 C20 C19 118.9(2) . .
C21 C20 C22 120.17(19) . .
C19 C20 C22 120.86(19) . .
C20 C21 C16 120.8(2) . .
C20 C21 H21 119.6 . .
C16 C21 H21 119.6 . .
O3 C22 O4 125.9(2) . .
O3 C22 C20 120.8(2) . .
O4 C22 C20 113.33(19) . .
C4 N1 C5 106.61(18) . .
C4 N1 Zn1 126.87(16) . .
C5 N1 Zn1 125.70(15) . .
C4 N2 C10 108.01(18) . .
C4 N2 C11 127.7(2) . .
C10 N2 C11 124.28(19) . .
C15 O1 Zn1 133.21(15) . .
C15 O2 Zn1 124.35(15) . 2_655
C22 O4 Zn1 128.97(15) . 1_655
O4 Zn1 O1 105.63(8) 1_455 .
O4 Zn1 O2 93.56(7) 1_455 2_655
O1 Zn1 O2 106.04(8) . 2_655
O4 Zn1 N1 126.61(9) 1_455 .
O1 Zn1 N1 108.60(8) . .
O2 Zn1 N1 114.19(8) 2_655 .

loop_
_geom_bond_atom_site_label_1
_geom_bond_atom_site_label_2
_geom_bond_distance
_geom_bond_site_symmetry_2
C1 C2 1.516(5) .
C1 H1A 0.9600 .
C1 H1B 0.9600 .
C1 H1C 0.9600 .
C1A C2A 1.54(2) .
C1A H1A1 0.9600 .
C1A H1A2 0.9600 .
C1A H1A3 0.9600 .
C2 C3 1.519(5) .
C2 H2A 0.9700 .
C2 H2B 0.9700 .
C2A C3A 1.49(2) .
C2A H2A1 0.9700 .
C2A H2A2 0.9700 .
C3 C4 1.504(4) .
C3 H3A 0.9700 .
C3 H3B 0.9700 .
C3A C4 1.552(16) .
C3A H3A1 0.9700 .
C3A H3A2 0.9700 .
C4 N1 1.327(3) .
C4 N2 1.354(3) .
C5 C6 1.386(3) .
C5 C10 1.390(3) .
C5 N1 1.404(3) .
C6 C7 1.376(3) .
C6 H6 0.9300 .
C7 C8 1.401(4) .
C7 H7 0.9300 .
C8 C9 1.372(4) .
C8 H8 0.9300 .
C9 C10 1.389(3) .
C9 H9 0.9300 .
C10 N2 1.387(3) .
C11 N2 1.463(3) .
C11 C12 1.517(3) .
C11 H11A 0.9700 .
C11 H11B 0.9700 .
C12 C13 1.384(3) .
C12 C14 1.391(3) .
C13 C14 1.385(3) 2_666
C13 H13 0.9300 .
C14 C13 1.385(3) 2_666
C14 H14 0.9300 .
C15 O2 1.253(3) .
C15 O1 1.265(3) .
C15 C16 1.496(3) .
C16 C17 1.389(3) .
C16 C21 1.392(3) .
C17 C18 1.384(3) .
C17 H17 0.9300 .
C18 C19 1.380(3) .
C18 H18 0.9300 .
C19 C20 1.393(3) .
C19 H19 0.9300 .
C20 C21 1.390(3) .
C20 C22 1.511(3) .
C21 H21 0.9300 .
C22 O3 1.219(3) .
C22 O4 1.283(3) .
N1 Zn1 1.9871(19) .
O1 Zn1 1.9774(18) .
O2 Zn1 1.9839(16) 2_655
O4 Zn1 1.9058(17) 1_655
Zn1 O4 1.9058(17) 1_455
Zn1 O2 1.9839(16) 2_655

loop_
_geom_torsion_atom_site_label_1
_geom_torsion_atom_site_label_2
_geom_torsion_atom_site_label_3
_geom_torsion_atom_site_label_4
_geom_torsion
_geom_torsion_site_symmetry_1
_geom_torsion_site_symmetry_2
_geom_torsion_site_symmetry_3
_geom_torsion_site_symmetry_4
C1 C2 C3 C4 -175.0(3) . . . .
C1A C2A C3A C4 176.6(14) . . . .
C2 C3 C4 N1 111.6(3) . . . .
C2 C3 C4 N2 -74.9(4) . . . .
C2A C3A C4 N1 -112.1(10) . . . .
C2A C3A C4 N2 104.3(10) . . . .
C10 C5 C6 C7 2.4(3) . . . .
N1 C5 C6 C7 179.8(2) . . . .
C5 C6 C7 C8 -0.7(4) . . . .
C6 C7 C8 C9 -0.7(4) . . . .
C7 C8 C9 C10 0.5(4) . . . .
C8 C9 C10 N2 -177.6(2) . . . .
C8 C9 C10 C5 1.3(4) . . . .
C6 C5 C10 N2 176.3(2) . . . .
N1 C5 C10 N2 -1.7(2) . . . .
C6 C5 C10 C9 -2.7(3) . . . .
N1 C5 C10 C9 179.3(2) . . . .
N2 C11 C12 C13 -6.4(3) . . . .
N2 C11 C12 C14 174.8(2) . . . .
C14 C12 C13 C14 0.2(4) . . . 2_666
C11 C12 C13 C14 -178.6(2) . . . 2_666
C13 C12 C14 C13 -0.2(4) . . . 2_666
C11 C12 C14 C13 178.7(2) . . . 2_666
O2 C15 C16 C17 -157.9(2) . . . .
O1 C15 C16 C17 21.1(3) . . . .
O2 C15 C16 C21 25.0(3) . . . .
O1 C15 C16 C21 -156.0(2) . . . .
C21 C16 C17 C18 -2.6(4) . . . .
C15 C16 C17 C18 -179.7(2) . . . .
C16 C17 C18 C19 1.9(4) . . . .
C17 C18 C19 C20 0.8(4) . . . .
C18 C19 C20 C21 -2.7(4) . . . .
C18 C19 C20 C22 175.6(2) . . . .
C19 C20 C21 C16 2.0(3) . . . .
C22 C20 C21 C16 -176.4(2) . . . .
C17 C16 C21 C20 0.7(3) . . . .
C15 C16 C21 C20 177.8(2) . . . .
C21 C20 C22 O3 -160.6(2) . . . .
C19 C20 C22 O3 21.0(3) . . . .
C21 C20 C22 O4 19.3(3) . . . .
C19 C20 C22 O4 -159.0(2) . . . .
N2 C4 N1 C5 -2.2(3) . . . .
C3 C4 N1 C5 172.0(3) . . . .
C3A C4 N1 C5 -147.3(8) . . . .
N2 C4 N1 Zn1 167.76(16) . . . .
C3 C4 N1 Zn1 -18.0(4) . . . .
C3A C4 N1 Zn1 22.7(8) . . . .
C6 C5 N1 C4 -175.3(2) . . . .
C10 C5 N1 C4 2.4(3) . . . .
C6 C5 N1 Zn1 14.5(4) . . . .
C10 C5 N1 Zn1 -167.74(16) . . . .
N1 C4 N2 C10 1.2(3) . . . .
C3 C4 N2 C10 -173.0(3) . . . .
C3A C4 N2 C10 149.3(7) . . . .
N1 C4 N2 C11 179.9(2) . . . .
C3 C4 N2 C11 5.7(4) . . . .
C3A C4 N2 C11 -32.0(8) . . . .
C9 C10 N2 C4 179.3(3) . . . .
C5 C10 N2 C4 0.3(3) . . . .
C9 C10 N2 C11 0.5(4) . . . .
C5 C10 N2 C11 -178.4(2) . . . .
C12 C11 N2 C4 100.2(3) . . . .
C12 C11 N2 C10 -81.3(3) . . . .
O2 C15 O1 Zn1 -104.6(2) . . . .
C16 C15 O1 Zn1 76.4(3) . . . .
O1 C15 O2 Zn1 21.9(3) . . . 2_655
C16 C15 O2 Zn1 -159.05(15) . . . 2_655
O3 C22 O4 Zn1 2.9(4) . . . 1_655
C20 C22 O4 Zn1 -177.07(16) . . . 1_655
